data_7054026
loop_
_publ_author_name
'\'Switlicka-Olszewska, Anna'
'Machura, Barbara'
'Mrozi\'nski, Jerzy'
'Kali\'nska, Bo\.zena'
'Kruszynski, Rafa\/l'
'Penkala, Mateusz'

_publ_section_title
;
 Effect of N-donor ancillary ligands on structural and magnetic properties
 of oxalate copper(ii) complexes
;
_journal_issue 4
_journal_name_full 'New Journal of Chemistry'
_journal_page_first 1611
_journal_paper_doi 10.1039/c3nj01541f
_journal_volume 38
_journal_year 2014
_chemical_formula_moiety 'C8 H10 Cu N2 O5'
_chemical_formula_sum 'C8 H10 Cu N2 O5'
_chemical_formula_weight 277.72
_chemical_name_systematic
; 
 ? 
;
_space_group_IT_number 61
_symmetry_cell_setting orthorhombic
_symmetry_space_group_name_Hall '-P 2ac 2ab'
_symmetry_space_group_name_H-M 'P b c a'
_atom_sites_solution_hydrogens difmap
_atom_sites_solution_primary direct
_atom_sites_solution_secondary difmap
_audit_creation_method SHELXL-97
_cell_angle_alpha 90.00
_cell_angle_beta 90.00
_cell_angle_gamma 90.00
_cell_formula_units_Z 8
_cell_length_a 7.1301(3)
_cell_length_b 12.8192(5)
_cell_length_c 21.3279(7)
_cell_measurement_reflns_used 8332
_cell_measurement_temperature 295.0(2)
_cell_measurement_theta_max 29.2256
_cell_measurement_theta_min 3.3122
_cell_volume 1949.42(13)
_computing_cell_refinement 'CrysAlis RED v. 1.163 (UNIL IC & KUMA 2000)'
_computing_data_collection 'CrysAlis CCD v. 1.163 (UNIL IC & KUMA 2000)'
_computing_data_reduction 'CrysAlis RED v. 1.163 (UNIL IC & KUMA 2000)'
_computing_molecular_graphics
;XP in SHELXTL/PC (Sheldrick, 1990b)
 ORTEP-3 W v. 1.062 (Farrugia 1997)
;
_computing_publication_material
;SHELXL-97 (Sheldrick, 1997) and
 PLATON (Spek, 1990)
;
_computing_structure_refinement 'SHELXL-97 (Sheldrick, 1997)'
_computing_structure_solution 'SHELXS-97 (Sheldrick, 1990)'
_diffrn_ambient_temperature 295.0(2)
_diffrn_detector_area_resol_mean 12.8
_diffrn_measured_fraction_theta_full 0.999
_diffrn_measured_fraction_theta_max 0.999
_diffrn_measurement_device_type 'Gemini A Ultra'
_diffrn_measurement_method \w
_diffrn_radiation_monochromator graphite
_diffrn_radiation_source 'fine-focus sealed tube'
_diffrn_radiation_type MoK\a
_diffrn_radiation_wavelength 0.71073
_diffrn_reflns_av_R_equivalents 0.0531
_diffrn_reflns_av_sigmaI/netI 0.0233
_diffrn_reflns_limit_h_max 8
_diffrn_reflns_limit_h_min -8
_diffrn_reflns_limit_k_max 15
_diffrn_reflns_limit_k_min -15
_diffrn_reflns_limit_l_max 25
_diffrn_reflns_limit_l_min -25
_diffrn_reflns_number 19304
_diffrn_reflns_theta_full 25.00
_diffrn_reflns_theta_max 25.00
_diffrn_reflns_theta_min 3.32
_diffrn_standards_decay_% 0.00
_diffrn_standards_interval_time 22.00
_diffrn_standards_number 7
_exptl_absorpt_coefficient_mu 2.249
_exptl_absorpt_correction_T_max 1.00000
_exptl_absorpt_correction_T_min 0.56669
_exptl_absorpt_correction_type empirical
_exptl_absorpt_process_details 'CrysAlis RED, (2005)'
_exptl_crystal_colour blue
_exptl_crystal_density_diffrn 1.893
_exptl_crystal_density_method 'not measured'
_exptl_crystal_description plate
_exptl_crystal_F_000 1128
_exptl_crystal_size_max 0.25411
_exptl_crystal_size_mid 0.20616
_exptl_crystal_size_min 0.01321
_refine_diff_density_max 0.296
_refine_diff_density_min -0.408
_refine_diff_density_rms 0.062
_refine_ls_extinction_method none
_refine_ls_goodness_of_fit_ref 1.087
_refine_ls_hydrogen_treatment constr
_refine_ls_matrix_type full
_refine_ls_number_parameters 145
_refine_ls_number_reflns 1718
_refine_ls_number_restraints 0
_refine_ls_restrained_S_all 1.087
_refine_ls_R_factor_all 0.0320
_refine_ls_R_factor_gt 0.0261
_refine_ls_shift/su_max 0.001
_refine_ls_shift/su_mean 0.000
_refine_ls_structure_factor_coef Fsqd
_refine_ls_weighting_details 'w=1/[\s^2^(Fo^2^)+(0.0443P)^2^+0.0000P] where P=(Fo^2^+2Fc^2^)/3'
_refine_ls_weighting_scheme calc
_refine_ls_wR_factor_gt 0.0717
_refine_ls_wR_factor_ref 0.0735
_reflns_number_gt 1474
_reflns_number_total 1718
_reflns_threshold_expression >2sigma(I)
_cod_data_source_file c3nj01541f2.cif
_cod_data_source_block cu19
_cod_depositor_comments
;
The following automatic conversions were performed:

'_symmetry_cell_setting' value 'Orthorhombic' changed to
'orthorhombic' according to
/usr/data/users/saulius/crontab/automatic-downloads/current/RSC/lib/dictionaries/cif_core.dic
dictionary named 'cif_core.dic' version 2.4.2 from 2011-04-26.

Automatic conversion script
Id: cif_fix_values 2281 2013-09-26 08:29:07Z andrius 
;
_cod_original_sg_symbol_H-M Pbca
_cod_database_code 7054026

loop_
_symmetry_equiv_pos_as_xyz
'x, y, z'
'-x+1/2, -y, z+1/2'
'x+1/2, -y+1/2, -z'
'-x, y+1/2, -z+1/2'
'-x, -y, -z'
'x-1/2, y, -z-1/2'
'-x-1/2, y-1/2, z'
'x, -y-1/2, z-1/2'

loop_
_atom_site_label
_atom_site_type_symbol
_atom_site_fract_x
_atom_site_fract_y
_atom_site_fract_z
_atom_site_U_iso_or_equiv
_atom_site_adp_type
_atom_site_occupancy
_atom_site_symmetry_multiplicity
_atom_site_calc_flag
_atom_site_refinement_flags
C1 C 0.0657(3) 0.7226(2) 0.47013(11) 0.0314(6) Uani 1 1 d .
C2 C 0.0792(4) 0.7010(2) 0.53304(12) 0.0362(6) Uani 1 1 d .
C3 C 0.1633(4) 0.6101(2) 0.55137(11) 0.0353(6) Uani 1 1 d .
C4 C 0.2344(3) 0.5435(2) 0.50665(11) 0.0315(6) Uani 1 1 d .
C5 C 0.2181(3) 0.56943(17) 0.44412(11) 0.0232(5) Uani 1 1 d .
C6 C 0.2905(4) 0.5007(2) 0.39234(11) 0.0344(6) Uani 1 1 d .
C7 C -0.0822(3) 0.84213(18) 0.28734(11) 0.0245(6) Uani 1 1 d .
C8 C -0.0299(3) 0.77288(18) 0.23016(11) 0.0245(5) Uani 1 1 d .
Cu1 Cu 0.09435(4) 0.67266(2) 0.335005(12) 0.02399(14) Uani 1 1 d .
H1A H 0.0076 0.7840 0.4575 0.038 Uiso 1 1 calc R
H2 H 0.0321 0.7474 0.5626 0.043 Uiso 1 1 calc R
H2A H 0.2018 0.4992 0.3054 0.033 Uiso 1 1 calc R
H2B H 0.3672 0.5645 0.3129 0.033 Uiso 1 1 calc R
H3 H 0.1723 0.5933 0.5937 0.042 Uiso 1 1 calc R
H4 H 0.2929 0.4817 0.5185 0.038 Uiso 1 1 calc R
H5OA H -0.2477 0.5272 0.3301 0.070 Uiso 1 1 d R
H5OB H -0.2899 0.6418 0.3325 0.070 Uiso 1 1 d R
H6A H 0.4241 0.4898 0.3980 0.041 Uiso 1 1 calc R
H6B H 0.2291 0.4333 0.3946 0.041 Uiso 1 1 calc R
N1 N 0.1340(3) 0.65753(14) 0.42623(9) 0.0222(4) Uani 1 1 d .
N2 N 0.2567(3) 0.54697(16) 0.33034(8) 0.0272(5) Uani 1 1 d .
O1 O -0.0370(3) 0.80518(13) 0.34031(7) 0.0267(4) Uani 1 1 d .
O2 O 0.0626(2) 0.69048(13) 0.24460(8) 0.0289(4) Uani 1 1 d .
O3 O -0.1647(3) 0.92448(14) 0.27849(8) 0.0420(5) Uani 1 1 d .
O4 O -0.0790(2) 0.79661(17) 0.17748(8) 0.0390(5) Uani 1 1 d .
O5 O -0.2166(3) 0.59086(14) 0.34987(9) 0.0469(5) Uani 1 1 d .

loop_
_atom_site_aniso_label
_atom_site_aniso_U_11
_atom_site_aniso_U_22
_atom_site_aniso_U_33
_atom_site_aniso_U_23
_atom_site_aniso_U_13
_atom_site_aniso_U_12
C1 0.0358(14) 0.0335(14) 0.0250(13) -0.0017(11) -0.0016(11) 0.0104(11)
C2 0.0410(16) 0.0458(16) 0.0219(13) -0.0064(12) 0.0026(11) 0.0044(12)
C3 0.0390(15) 0.0472(17) 0.0196(12) 0.0048(12) -0.0046(11) -0.0056(13)
C4 0.0371(14) 0.0297(13) 0.0277(13) 0.0061(11) -0.0090(11) 0.0009(11)
C5 0.0220(12) 0.0227(12) 0.0250(12) 0.0015(9) -0.0043(10) -0.0024(10)
C6 0.0444(15) 0.0300(14) 0.0287(13) -0.0005(11) -0.0061(12) 0.0102(12)
C7 0.0246(13) 0.0230(13) 0.0258(14) 0.0029(10) 0.0001(10) -0.0024(10)
C8 0.0226(12) 0.0280(13) 0.0229(13) 0.0014(10) 0.0016(10) -0.0034(10)
Cu1 0.0323(2) 0.0241(2) 0.01551(19) -0.00072(11) -0.00217(11) 0.00779(12)
N1 0.0233(10) 0.0265(11) 0.0169(10) -0.0012(8) -0.0019(8) 0.0021(8)
N2 0.0315(11) 0.0279(11) 0.0223(10) -0.0046(8) -0.0024(8) 0.0037(9)
O1 0.0369(10) 0.0251(9) 0.0181(9) -0.0007(7) -0.0011(7) 0.0077(8)
O2 0.0388(10) 0.0304(9) 0.0175(8) -0.0033(7) -0.0010(7) 0.0098(8)
O3 0.0626(13) 0.0294(10) 0.0340(10) 0.0046(8) 0.0006(9) 0.0200(9)
O4 0.0482(12) 0.0499(12) 0.0189(9) 0.0069(9) -0.0043(8) 0.0078(9)
O5 0.0548(13) 0.0335(11) 0.0523(12) 0.0059(9) -0.0249(10) -0.0058(9)

loop_
_atom_type_symbol
_atom_type_description
_atom_type_scat_dispersion_real
_atom_type_scat_dispersion_imag
_atom_type_scat_source
C C 0.0033 0.0016 'International Tables Vol C Tables 4.2.6.8 and 6.1.1.4'
H H 0.0000 0.0000 'International Tables Vol C Tables 4.2.6.8 and 6.1.1.4'
N N 0.0061 0.0033 'International Tables Vol C Tables 4.2.6.8 and 6.1.1.4'
O O 0.0106 0.0060 'International Tables Vol C Tables 4.2.6.8 and 6.1.1.4'
Cu Cu 0.3201 1.2651 'International Tables Vol C Tables 4.2.6.8 and 6.1.1.4'

loop_
_geom_angle_atom_site_label_1
_geom_angle_atom_site_label_2
_geom_angle_atom_site_label_3
_geom_angle
O1 Cu1 O2 84.24(6)
O1 Cu1 N1 95.60(7)
O2 Cu1 N1 178.09(8)
O1 Cu1 N2 173.18(8)
O2 Cu1 N2 96.47(7)
N1 Cu1 N2 83.47(7)
C7 O1 Cu1 113.42(15)
C8 O2 Cu1 113.11(15)
C5 N1 C1 119.2(2)
C5 N1 Cu1 115.41(15)
C1 N1 Cu1 124.93(16)
C6 N2 Cu1 112.21(14)
C6 N2 H2A 109.2
Cu1 N2 H2A 109.2
C6 N2 H2B 109.2
Cu1 N2 H2B 109.2
H2A N2 H2B 107.9
N1 C1 C2 122.0(2)
N1 C1 H1A 119.0
C2 C1 H1A 119.0
C3 C2 C1 118.8(2)
C3 C2 H2 120.6
C1 C2 H2 120.6
C2 C3 C4 119.5(2)
C2 C3 H3 120.3
C4 C3 H3 120.3
C3 C4 C5 119.3(2)
C3 C4 H4 120.3
C5 C4 H4 120.3
N1 C5 C4 121.2(2)
N1 C5 C6 116.1(2)
C4 C5 C6 122.7(2)
N2 C6 C5 111.60(19)
N2 C6 H6A 109.3
C5 C6 H6A 109.3
N2 C6 H6B 109.3
C5 C6 H6B 109.3
H6A C6 H6B 108.0
O3 C7 O1 125.6(2)
O3 C7 C8 119.2(2)
O1 C7 C8 115.2(2)
O4 C8 O2 125.2(2)
O4 C8 C7 120.9(2)
O2 C8 C7 113.9(2)
H5OA O5 H5OB 107.6

loop_
_geom_bond_atom_site_label_1
_geom_bond_atom_site_label_2
_geom_bond_distance
Cu1 O1 1.9432(17)
Cu1 O2 1.9547(17)
Cu1 N1 1.9756(19)
Cu1 N2 1.986(2)
O1 C7 1.267(3)
O2 C8 1.283(3)
O3 C7 1.223(3)
O4 C8 1.216(3)
N1 C5 1.334(3)
N1 C1 1.345(3)
N2 C6 1.469(3)
N2 H2A 0.9000
N2 H2B 0.9000
C1 C2 1.373(4)
C1 H1A 0.9300
C2 C3 1.368(4)
C2 H2 0.9300
C3 C4 1.376(4)
C3 H3 0.9300
C4 C5 1.379(3)
C4 H4 0.9300
C5 C6 1.504(3)
C6 H6A 0.9700
C6 H6B 0.9700
C7 C8 1.554(3)
O5 H5OA 0.9452
O5 H5OB 0.9139

loop_
_geom_hbond_atom_site_label_D
_geom_hbond_atom_site_label_H
_geom_hbond_atom_site_label_A
_geom_hbond_distance_DH
_geom_hbond_distance_HA
_geom_hbond_distance_DA
_geom_hbond_angle_DHA
_geom_hbond_site_symmetry_A
O5 H5OA O3 0.95 1.83 2.754(3) 166.3 7
N2 H2A O3 0.90 2.05 2.878(2) 153.0 4_545
N2 H2B O2 0.90 2.46 3.271(3) 150.0 6_656
O5 H5OB O2 0.91 2.05 2.858(2) 146.7 6_556
C6 H6B O4 0.97 2.57 3.367(3) 140.1 4_545
C1 H1A O1 0.93 2.53 3.053(3) 115.6 .
